data_1555331
loop_
_publ_author_name
'Yuan, Jingwen'
'Zhang, Qian'
'Yu, Mangfei'
'Huang, Peng'
'Zhang, Rui'
'Dong, Dewen'

_publ_section_title
;
 Phenyliodine(III) Diacetate Mediated Oxidative Cyclization of
 1-Alkenoyl-1-carbamoyl Cycloalkanes: Access to Spiro-Fused
 Dihydrofuran-3(2H)-ones.
;
_journal_issue 20
_journal_name_full 'Organic letters'
_journal_page_first 5012
_journal_page_last 5015
_journal_paper_doi 10.1021/acs.orglett.5b02485
_journal_volume 17
_journal_year 2015
_chemical_formula_moiety 'C18 H22 N2 O2'
_chemical_formula_sum 'C18 H22 N2 O2'
_chemical_formula_weight 298.38
_space_group_IT_number 14
_space_group_name_Hall '-P 2ybc'
_space_group_name_H-M_alt 'P 1 21/c 1'
_symmetry_cell_setting monoclinic
_symmetry_space_group_name_Hall '-P 2ybc'
_symmetry_space_group_name_H-M 'P 1 21/c 1'
_atom_sites_solution_hydrogens geom
_atom_sites_solution_primary direct
_atom_sites_solution_secondary difmap
_audit_creation_method SHELXL-97
_cell_angle_alpha 90.00
_cell_angle_beta 109.63(2)
_cell_angle_gamma 90.00
_cell_formula_units_Z 4
_cell_length_a 8.340(11)
_cell_length_b 25.16(3)
_cell_length_c 8.134(10)
_cell_measurement_reflns_used 1008
_cell_measurement_temperature 293(2)
_cell_measurement_theta_max 26.27
_cell_measurement_theta_min 1.62
_cell_volume 1608(3)
_computing_structure_refinement 'SHELXL-97 (Sheldrick, 1997)'
_computing_structure_solution 'SHELXS-97 (Sheldrick, 1990)'
_diffrn_ambient_temperature 293(2)
_diffrn_measured_fraction_theta_full 0.966
_diffrn_measured_fraction_theta_max 0.966
_diffrn_measurement_device_type 'CCD area detector'
_diffrn_measurement_method 'phi and omega scans'
_diffrn_radiation_monochromator graphite
_diffrn_radiation_source 'fine-focus sealed tube'
_diffrn_radiation_type MoK\a
_diffrn_radiation_wavelength 0.71073
_diffrn_reflns_av_R_equivalents 0.1916
_diffrn_reflns_av_sigmaI/netI 0.3009
_diffrn_reflns_limit_h_max 10
_diffrn_reflns_limit_h_min -10
_diffrn_reflns_limit_k_max 31
_diffrn_reflns_limit_k_min -30
_diffrn_reflns_limit_l_max 6
_diffrn_reflns_limit_l_min -10
_diffrn_reflns_number 9134
_diffrn_reflns_theta_full 26.27
_diffrn_reflns_theta_max 26.27
_diffrn_reflns_theta_min 1.62
_diffrn_standards_decay_% none
_exptl_absorpt_coefficient_mu 0.081
_exptl_absorpt_correction_T_max 1
_exptl_absorpt_correction_T_min 0.359604
_exptl_absorpt_correction_type multi-scan
_exptl_absorpt_process_details
'SADABS v.2.10 (Bruker,2003) was used for absorption correction. R(int) was 0.2817 before and 0.0471 after correction. The Ratio of minimum to maximum transmission is 0.3596. The \l/2 correction factor is 0.0015.'
_exptl_crystal_colour colorless
_exptl_crystal_density_diffrn 1.233
_exptl_crystal_density_method 'not measured'
_exptl_crystal_description block
_exptl_crystal_F_000 640
_exptl_crystal_size_max 0.30
_exptl_crystal_size_mid 0.30
_exptl_crystal_size_min 0.2
_refine_diff_density_max 0.359
_refine_diff_density_min -0.363
_refine_diff_density_rms 0.090
_refine_ls_extinction_method none
_refine_ls_goodness_of_fit_ref 0.972
_refine_ls_hydrogen_treatment constr
_refine_ls_matrix_type full
_refine_ls_number_parameters 212
_refine_ls_number_reflns 3145
_refine_ls_number_restraints 0
_refine_ls_restrained_S_all 0.972
_refine_ls_R_factor_all 0.2259
_refine_ls_R_factor_gt 0.0841
_refine_ls_shift/su_max 0.000
_refine_ls_shift/su_mean 0.000
_refine_ls_structure_factor_coef Fsqd
_refine_ls_weighting_details 'calc w=1/[\s^2^(Fo^2^)+(0.0000P)^2^+0.0000P] where P=(Fo^2^+2Fc^2^)/3'
_refine_ls_weighting_scheme calc
_refine_ls_wR_factor_gt 0.2134
_refine_ls_wR_factor_ref 0.3043
_reflns_number_gt 1449
_reflns_number_total 3145
_reflns_threshold_expression >2sigma(I)
_cod_data_source_file ol5b02485_si_002.cif
_cod_data_source_block 123
_cod_original_sg_symbol_H-M P21/c
_cod_database_code 1555331

loop_
_symmetry_equiv_pos_as_xyz
'x, y, z'
'-x, y+1/2, -z+1/2'
'-x, -y, -z'
'x, -y-1/2, z-1/2'

loop_
_atom_site_label
_atom_site_type_symbol
_atom_site_fract_x
_atom_site_fract_y
_atom_site_fract_z
_atom_site_U_iso_or_equiv
_atom_site_adp_type
_atom_site_occupancy
_atom_site_symmetry_multiplicity
_atom_site_calc_flag
_atom_site_refinement_flags
_atom_site_disorder_assembly
_atom_site_disorder_group
O1 O -0.6550(5) 0.44339(15) -1.6855(4) 0.0735(12) Uani 1 1 d . . .
O2 O -0.8946(4) 0.40550(12) -1.4268(3) 0.0508(9) Uani 1 1 d . . .
N1 N -1.0637(5) 0.33428(15) -1.5643(4) 0.0521(11) Uani 1 1 d . . .
N2 N -0.7318(5) 0.50324(15) -1.2233(4) 0.0508(10) Uani 1 1 d . . .
C1 C -0.8422(8) 0.3363(3) -1.9516(7) 0.0771(18) Uani 1 1 d . . .
H1AA H -0.8127 0.3577 -2.0365 0.092 Uiso 0.40(3) 1 calc PR A 1
H1AB H -0.9064 0.3057 -2.0111 0.092 Uiso 0.40(3) 1 calc PR A 1
H1BC H -0.9141 0.3194 -2.0579 0.092 Uiso 0.60(3) 1 calc PR A 2
H1BD H -0.7602 0.3588 -1.9794 0.092 Uiso 0.60(3) 1 calc PR A 2
C7 C -0.7755(6) 0.43940(17) -1.4610(5) 0.0432(11) Uani 1 1 d . . .
C17 C -1.3586(6) 0.33197(19) -1.2348(5) 0.0497(12) Uani 1 1 d . . .
C12 C -1.1575(6) 0.33570(17) -1.4475(5) 0.0432(11) Uani 1 1 d . . .
C11 C -0.9459(6) 0.36711(17) -1.5538(5) 0.0430(11) Uani 1 1 d . A .
C8 C -0.7082(6) 0.48236(19) -1.3637(5) 0.0452(11) Uani 1 1 d . . .
H8 H -0.6307 0.5009 -1.4017 0.054 Uiso 1 1 calc R . .
C16 C -1.2893(6) 0.28683(19) -1.2769(5) 0.0501(12) Uani 1 1 d . . .
H16 H -1.3099 0.2544 -1.2330 0.060 Uiso 1 1 calc R . .
C10 C -0.8551(8) 0.4820(2) -1.1485(7) 0.0643(15) Uani 1 1 d . . .
H10A H -0.9568 0.5031 -1.1865 0.096 Uiso 1 1 calc R . .
H10B H -0.8074 0.4829 -1.0235 0.096 Uiso 1 1 calc R . .
H10C H -0.8820 0.4459 -1.1866 0.096 Uiso 1 1 calc R . .
C6 C -0.7435(6) 0.42128(19) -1.6134(6) 0.0493(12) Uani 1 1 d . A .
C14 C -1.3246(6) 0.3797(2) -1.3023(6) 0.0528(12) Uani 1 1 d . . .
H14 H -1.3705 0.4109 -1.2760 0.063 Uiso 1 1 calc R . .
C4 C -0.9481(6) 0.36869(18) -1.8696(5) 0.0481(11) Uani 1 1 d . A .
H4A H -1.0576 0.3520 -1.8887 0.058 Uiso 1 1 calc R . .
H4B H -0.9666 0.4043 -1.9181 0.058 Uiso 1 1 calc R . .
C5 C -0.8423(6) 0.37029(19) -1.6720(5) 0.0473(12) Uani 1 1 d . . .
C3 C -0.7184(7) 0.3221(2) -1.6456(6) 0.0550(13) Uani 1 1 d . A .
H3AA H -0.6151 0.3282 -1.5475 0.066 Uiso 0.40(3) 1 calc PR A 1
H3AB H -0.7718 0.2898 -1.6246 0.066 Uiso 0.40(3) 1 calc PR A 1
H3BC H -0.6011 0.3341 -1.6011 0.066 Uiso 0.60(3) 1 calc PR A 2
H3BD H -0.7369 0.2971 -1.5631 0.066 Uiso 0.60(3) 1 calc PR A 2
C13 C -1.2259(6) 0.38209(18) -1.4061(5) 0.0498(12) Uani 1 1 d . . .
H13 H -1.2045 0.4146 -1.4489 0.060 Uiso 1 1 calc R . .
C15 C -1.1907(6) 0.28809(19) -1.3816(5) 0.0490(12) Uani 1 1 d . . .
H15 H -1.1460 0.2567 -1.4084 0.059 Uiso 1 1 calc R . .
C9 C -0.6464(7) 0.5513(2) -1.1425(6) 0.0586(13) Uani 1 1 d . . .
H9A H -0.5584 0.5598 -1.1897 0.088 Uiso 1 1 calc R . .
H9B H -0.5970 0.5460 -1.0188 0.088 Uiso 1 1 calc R . .
H9C H -0.7270 0.5799 -1.1655 0.088 Uiso 1 1 calc R . .
C18 C -1.4725(8) 0.3294(2) -1.1259(7) 0.0728(17) Uani 1 1 d . . .
H18A H -1.5236 0.2948 -1.1367 0.109 Uiso 1 1 calc R . .
H18B H -1.5601 0.3558 -1.1654 0.109 Uiso 1 1 calc R . .
H18C H -1.4067 0.3359 -1.0058 0.109 Uiso 1 1 calc R . .
C2 C -0.681(3) 0.3182(9) -1.808(2) 0.054(5) Uani 0.40(3) 1 d P A 1
H2A H -0.6531 0.2819 -1.8279 0.064 Uiso 0.40(3) 1 calc PR A 1
H2B H -0.5857 0.3409 -1.8037 0.064 Uiso 0.40(3) 1 calc PR A 1
C2A C -0.755(3) 0.2964(8) -1.8209(17) 0.074(4) Uani 0.60(3) 1 d P A 2
H2AA H -0.6504 0.2853 -1.8373 0.088 Uiso 0.60(3) 1 calc PR A 2
H2AB H -0.8275 0.2655 -1.8308 0.088 Uiso 0.60(3) 1 calc PR A 2

loop_
_atom_site_aniso_label
_atom_site_aniso_U_11
_atom_site_aniso_U_22
_atom_site_aniso_U_33
_atom_site_aniso_U_23
_atom_site_aniso_U_13
_atom_site_aniso_U_12
O1 0.087(3) 0.083(3) 0.071(2) -0.0189(19) 0.055(2) -0.036(2)
O2 0.058(2) 0.058(2) 0.0446(16) -0.0136(14) 0.0291(15) -0.0170(17)
N1 0.060(3) 0.054(2) 0.050(2) -0.0114(17) 0.028(2) -0.012(2)
N2 0.056(3) 0.053(2) 0.052(2) -0.0135(18) 0.029(2) -0.012(2)
C1 0.074(4) 0.106(5) 0.056(3) -0.013(3) 0.027(3) 0.021(4)
C7 0.044(3) 0.047(3) 0.044(2) -0.003(2) 0.022(2) -0.004(2)
C17 0.043(3) 0.068(3) 0.037(2) -0.005(2) 0.012(2) -0.012(2)
C12 0.045(3) 0.049(3) 0.035(2) -0.0049(18) 0.013(2) -0.006(2)
C11 0.044(3) 0.047(2) 0.040(2) 0.001(2) 0.017(2) 0.000(2)
C8 0.041(3) 0.053(3) 0.044(2) 0.004(2) 0.017(2) 0.002(2)
C16 0.057(3) 0.053(3) 0.042(2) 0.000(2) 0.020(2) -0.012(2)
C10 0.079(4) 0.064(3) 0.068(3) -0.017(3) 0.047(3) -0.014(3)
C6 0.046(3) 0.058(3) 0.051(2) -0.005(2) 0.024(2) -0.004(2)
C14 0.047(3) 0.061(3) 0.052(3) -0.005(2) 0.019(2) 0.001(2)
C4 0.048(3) 0.054(3) 0.042(2) -0.006(2) 0.016(2) -0.002(2)
C5 0.046(3) 0.061(3) 0.037(2) -0.005(2) 0.016(2) -0.004(2)
C3 0.048(3) 0.061(3) 0.056(3) 0.000(2) 0.017(2) 0.010(2)
C13 0.057(3) 0.045(3) 0.048(2) -0.001(2) 0.019(2) -0.006(2)
C15 0.051(3) 0.049(3) 0.045(2) 0.001(2) 0.014(2) -0.004(2)
C9 0.058(3) 0.056(3) 0.066(3) -0.011(2) 0.026(3) -0.006(3)
C18 0.075(4) 0.087(4) 0.071(3) -0.013(3) 0.044(3) -0.011(3)
C2 0.069(13) 0.042(10) 0.055(8) -0.002(7) 0.028(9) 0.005(8)
C2A 0.078(11) 0.060(9) 0.079(7) -0.012(7) 0.021(7) 0.008(7)

loop_
_atom_type_symbol
_atom_type_description
_atom_type_scat_dispersion_real
_atom_type_scat_dispersion_imag
_atom_type_scat_source
C C 0.0033 0.0016 'International Tables Vol C Tables 4.2.6.8 and 6.1.1.4'
H H 0.0000 0.0000 'International Tables Vol C Tables 4.2.6.8 and 6.1.1.4'
N N 0.0061 0.0033 'International Tables Vol C Tables 4.2.6.8 and 6.1.1.4'
O O 0.0106 0.0060 'International Tables Vol C Tables 4.2.6.8 and 6.1.1.4'

loop_
_geom_angle_atom_site_label_1
_geom_angle_atom_site_label_2
_geom_angle_atom_site_label_3
_geom_angle
C11 O2 C7 109.9(3)
C11 N1 C12 121.9(3)
C8 N2 C9 121.9(4)
C8 N2 C10 122.7(4)
C9 N2 C10 115.2(3)
C2A C1 C4 105.6(7)
C2A C1 C2 31.3(6)
C4 C1 C2 108.5(7)
C2A C1 H1AA 135.6
C4 C1 H1AA 110.0
C2 C1 H1AA 110.0
C2A C1 H1AB 82.7
C4 C1 H1AB 110.0
C2 C1 H1AB 110.0
H1AA C1 H1AB 108.4
C2A C1 H1BC 110.6
C4 C1 H1BC 110.6
C2 C1 H1BC 132.4
H1AA C1 H1BC 80.7
H1AB C1 H1BC 29.9
C2A C1 H1BD 110.6
C4 C1 H1BD 110.6
C2 C1 H1BD 81.0
H1AA C1 H1BD 31.2
H1AB C1 H1BD 131.3
H1BC C1 H1BD 108.8
C8 C7 O2 123.6(3)
C8 C7 C6 127.2(4)
O2 C7 C6 109.2(4)
C16 C17 C14 117.4(4)
C16 C17 C18 121.0(4)
C14 C17 C18 121.6(4)
C15 C12 C13 118.9(4)
C15 C12 N1 117.8(4)
C13 C12 N1 123.1(4)
N1 C11 O2 123.3(3)
N1 C11 C5 126.5(4)
O2 C11 C5 110.2(4)
N2 C8 C7 132.0(4)
N2 C8 H8 114.0
C7 C8 H8 114.0
C17 C16 C15 121.9(4)
C17 C16 H16 119.0
C15 C16 H16 119.0
N2 C10 H10A 109.5
N2 C10 H10B 109.5
H10A C10 H10B 109.5
N2 C10 H10C 109.5
H10A C10 H10C 109.5
H10B C10 H10C 109.5
O1 C6 C7 126.3(4)
O1 C6 C5 126.0(4)
C7 C6 C5 107.7(4)
C13 C14 C17 121.9(4)
C13 C14 H14 119.0
C17 C14 H14 119.0
C1 C4 C5 104.9(4)
C1 C4 H4A 110.8
C5 C4 H4A 110.8
C1 C4 H4B 110.8
C5 C4 H4B 110.8
H4A C4 H4B 108.8
C11 C5 C6 102.3(3)
C11 C5 C4 114.5(4)
C6 C5 C4 114.1(4)
C11 C5 C3 111.6(4)
C6 C5 C3 110.5(4)
C4 C5 C3 104.0(3)
C2 C3 C2A 31.7(6)
C2 C3 C5 105.1(7)
C2A C3 C5 106.7(6)
C2 C3 H3AA 110.7
C2A C3 H3AA 133.8
C5 C3 H3AA 110.7
C2 C3 H3AB 110.7
C2A C3 H3AB 81.1
C5 C3 H3AB 110.7
H3AA C3 H3AB 108.8
C2 C3 H3BC 82.1
C2A C3 H3BC 110.4
C5 C3 H3BC 110.4
H3AA C3 H3BC 30.4
H3AB C3 H3BC 131.3
C2 C3 H3BD 135.7
C2A C3 H3BD 110.4
C5 C3 H3BD 110.4
H3AA C3 H3BD 80.7
H3AB C3 H3BD 31.1
H3BC C3 H3BD 108.6
C14 C13 C12 119.6(4)
C14 C13 H13 120.2
C12 C13 H13 120.2
C16 C15 C12 120.2(4)
C16 C15 H15 119.9
C12 C15 H15 119.9
N2 C9 H9A 109.5
N2 C9 H9B 109.5
H9A C9 H9B 109.5
N2 C9 H9C 109.5
H9A C9 H9C 109.5
H9B C9 H9C 109.5
C17 C18 H18A 109.5
C17 C18 H18B 109.5
H18A C18 H18B 109.5
C17 C18 H18C 109.5
H18A C18 H18C 109.5
H18B C18 H18C 109.5
C3 C2 C1 105.8(12)
C3 C2 H2A 110.6
C1 C2 H2A 110.6
C3 C2 H2B 110.6
C1 C2 H2B 110.6
H2A C2 H2B 108.7
C1 C2A C3 106.8(10)
C1 C2A H2AA 110.4
C3 C2A H2AA 110.4
C1 C2A H2AB 110.4
C3 C2A H2AB 110.4
H2AA C2A H2AB 108.6

loop_
_geom_bond_atom_site_label_1
_geom_bond_atom_site_label_2
_geom_bond_distance
O1 C6 1.220(5)
O2 C11 1.373(5)
O2 C7 1.406(5)
N1 C11 1.265(6)
N1 C12 1.420(5)
N2 C8 1.331(5)
N2 C9 1.444(6)
N2 C10 1.460(6)
C1 C2A 1.465(15)
C1 C4 1.511(6)
C1 C2 1.53(2)
C1 H1AA 0.9700
C1 H1AB 0.9700
C1 H1BC 0.9700
C1 H1BD 0.9700
C7 C8 1.346(6)
C7 C6 1.428(6)
C17 C16 1.369(7)
C17 C14 1.388(7)
C17 C18 1.503(6)
C12 C15 1.378(6)
C12 C13 1.389(6)
C11 C5 1.496(6)
C8 H8 0.9300
C16 C15 1.369(6)
C16 H16 0.9300
C10 H10A 0.9600
C10 H10B 0.9600
C10 H10C 0.9600
C6 C5 1.513(7)
C14 C13 1.364(6)
C14 H14 0.9300
C4 C5 1.552(6)
C4 H4A 0.9700
C4 H4B 0.9700
C5 C3 1.560(7)
C3 C2 1.458(16)
C3 C2A 1.500(14)
C3 H3AA 0.9700
C3 H3AB 0.9700
C3 H3BC 0.9700
C3 H3BD 0.9700
C13 H13 0.9300
C15 H15 0.9300
C9 H9A 0.9600
C9 H9B 0.9600
C9 H9C 0.9600
C18 H18A 0.9600
C18 H18B 0.9600
C18 H18C 0.9600
C2 H2A 0.9700
C2 H2B 0.9700
C2A H2AA 0.9700
C2A H2AB 0.9700

loop_
_geom_torsion_atom_site_label_1
_geom_torsion_atom_site_label_2
_geom_torsion_atom_site_label_3
_geom_torsion_atom_site_label_4
_geom_torsion
C11 O2 C7 C8 176.8(4)
C11 O2 C7 C6 -2.0(5)
C11 N1 C12 C15 -136.9(5)
C11 N1 C12 C13 47.4(7)
C12 N1 C11 O2 2.2(7)
C12 N1 C11 C5 -178.2(4)
C7 O2 C11 N1 -173.4(4)
C7 O2 C11 C5 7.0(5)
C9 N2 C8 C7 -178.4(5)
C10 N2 C8 C7 -3.5(8)
O2 C7 C8 N2 -0.3(8)
C6 C7 C8 N2 178.3(5)
C14 C17 C16 C15 -0.2(7)
C18 C17 C16 C15 177.4(5)
C8 C7 C6 O1 -3.6(8)
O2 C7 C6 O1 175.2(5)
C8 C7 C6 C5 177.6(5)
O2 C7 C6 C5 -3.6(5)
C16 C17 C14 C13 -0.2(7)
C18 C17 C14 C13 -177.8(4)
C2A C1 C4 C5 33.8(12)
C2 C1 C4 C5 1.2(13)
N1 C11 C5 C6 171.7(5)
O2 C11 C5 C6 -8.7(5)
N1 C11 C5 C4 47.7(6)
O2 C11 C5 C4 -132.7(4)
N1 C11 C5 C3 -70.1(6)
O2 C11 C5 C3 109.5(4)
O1 C6 C5 C11 -171.5(5)
C7 C6 C5 C11 7.3(5)
O1 C6 C5 C4 -47.3(7)
C7 C6 C5 C4 131.5(4)
O1 C6 C5 C3 69.5(6)
C7 C6 C5 C3 -111.7(4)
C1 C4 C5 C11 -142.5(4)
C1 C4 C5 C6 100.0(5)
C1 C4 C5 C3 -20.5(5)
C11 C5 C3 C2 157.4(13)
C6 C5 C3 C2 -89.4(13)
C4 C5 C3 C2 33.4(14)
C11 C5 C3 C2A 124.4(11)
C6 C5 C3 C2A -122.4(11)
C4 C5 C3 C2A 0.5(12)
C17 C14 C13 C12 0.5(7)
C15 C12 C13 C14 -0.3(7)
N1 C12 C13 C14 175.4(4)
C17 C16 C15 C12 0.4(7)
C13 C12 C15 C16 -0.1(7)
N1 C12 C15 C16 -176.0(4)
C2A C3 C2 C1 65(2)
C5 C3 C2 C1 -32.8(18)
C2A C1 C2 C3 -69.5(18)
C4 C1 C2 C3 20.1(19)
C4 C1 C2A C3 -34.0(17)
C2 C1 C2A C3 66.2(17)
C2 C3 C2A C1 -71(2)
C5 C3 C2A C1 20.5(17)
